data_9015437
loop_
_publ_author_name
'Arakcheeva, A. V.'
'Pushcharovskii, D. Y.'
'Rastsvetaeva, R. K.'
'Kashaev, A. A.'
'Nadezhina, T. N.'

_publ_section_title
;
 Crystal structure of nigerite-6H
;
_journal_name_full Kristallografiya
_journal_page_first 639
_journal_page_last 644
_journal_volume 40
_journal_year 1995
_chemical_compound_source 'Eastern Siberia, Irkutsk, Russia'
_chemical_formula_sum 'Al8.435 Fe0.83 H O15 Sn Zn0.36'
_chemical_name_mineral Ferronigerite-2N1S
_space_group_IT_number 164
_symmetry_space_group_name_Hall '-P 3 2"'
_symmetry_space_group_name_H-M 'P -3 m 1'
_cell_angle_alpha 90
_cell_angle_beta 90
_cell_angle_gamma 120
_cell_length_a 5.717
_cell_length_b 5.717
_cell_length_c 13.80
_cell_formula_units_Z 2
_cell_volume 390.612
_database_code_amcsd 0018796
_exptl_crystal_density_diffrn 5.588
_cod_original_formula_sum 'Al8.435 Fe.83 Zn.36 Sn O15 H'
_cod_database_code 9015437

loop_
_space_group_symop_operation_xyz
x,y,z
-y,-x,z
y,-x+y,-z
-x,-x+y,-z
-x+y,-x,z
-x+y,y,z
-x,-y,-z
y,x,-z
-y,x-y,z
x,x-y,z
x-y,x,-z
x-y,-y,-z

loop_
_atom_site_label
_atom_site_fract_x
_atom_site_fract_y
_atom_site_fract_z
_atom_site_occupancy
_atom_site_U_iso_or_equiv
AlM1 0.00000 0.00000 0.50000 1.00000 0.00443
AlM2 0.16910 0.33770 0.33060 1.00000 0.00456
AlT1 0.66667 0.33333 0.45380 0.20000 0.00646
FeT1 0.66667 0.33333 0.45380 0.44000 0.00646
ZnT1 0.66667 0.33333 0.45380 0.36000 0.00646
AlT2 0.00000 0.00000 0.12350 0.61000 0.00532
FeT2 0.00000 0.00000 0.12350 0.39000 0.00532
AlM3 0.50000 0.00000 0.00000 0.75000 0.00773
Sn 0.66667 0.33333 0.18720 1.00000 0.00507
O1 0.29380 0.14710 0.41280 1.00000 0.00811
O2 0.33333 0.66667 0.40270 1.00000 0.00659
O3 0.00000 0.00000 0.25920 1.00000 0.00545
O4 0.01210 0.50610 0.26040 1.00000 0.00659
O5 0.33333 0.66667 0.07010 1.00000 0.00785
O6 0.35180 0.17590 0.08460 1.00000 0.01254
H 0.33333 0.66667 0.14000 1.00000 0.01267

loop_
_cod_related_entry_id
_cod_related_entry_database
_cod_related_entry_code
1 AMCSD 0018796
